data_1560746
loop_
_publ_author_name
'Elias Jesu Packiam, D.'
'Vidyasagar, Kanamaluru'

_publ_section_title
;
 Hydrothermal syntheses and characterization of phenyl- and
 benzyl-phosphonates and ethylene- and propylene-diphosphonates of
 cobalt(II), ACo(O3PR)2&#x00B7;xH2O and ACo(O3P-R-PO3)&#x00B7;2H2O (A =
 Ca, Sr, Ba; R = Ph, CH2Ph, -CH2CH2-, -CH2CH2CH2-)
;
_journal_name_full 'Journal of Solid State Chemistry'
_journal_page_first 115
_journal_page_last 122
_journal_paper_doi 10.1016/j.jssc.2018.08.031
_journal_volume 268
_journal_year 2018
_chemical_formula_moiety 'C2 H8 Co O8 P2 Sr'
_chemical_formula_sum 'C2 H8 Co O8 P2 Sr'
_chemical_formula_weight 368.57
_space_group_crystal_system monoclinic
_space_group_IT_number 15
_space_group_name_Hall '-C 2yc'
_space_group_name_H-M_alt 'C 1 2/c 1'
_atom_sites_solution_hydrogens difmap
_cell_angle_alpha 90
_cell_angle_beta 100.138(8)
_cell_angle_gamma 90
_cell_formula_units_Z 4
_cell_length_a 7.953(2)
_cell_length_b 15.166(5)
_cell_length_c 7.972(2)
_cell_measurement_reflns_used 2293
_cell_measurement_temperature 293(2)
_cell_measurement_theta_max 26.92
_cell_measurement_theta_min 2.69
_cell_volume 946.5(5)
_computing_cell_refinement APEXII,Bruker,2004
_computing_data_collection APEXII,Bruker,2004
_computing_data_reduction SAINT,Bruker,2004
_computing_molecular_graphics 'ORTEP-3 (Farrugia, 1997)'
_computing_publication_material 'SHELXL-97 (Sheldrick, 1997)'
_computing_structure_refinement 'SHELXL-2014/7 (Sheldrick, 2014)'
_computing_structure_solution 'SHELXL-2014/7 (Sheldrick, 2014)'
_diffrn_ambient_temperature 293(2)
_diffrn_measured_fraction_theta_full 1.000
_diffrn_measured_fraction_theta_max 1.000
_diffrn_measurement_device_type 'Bruker ApexII ccd area detector'
_diffrn_measurement_method 'phi and omega scans'
_diffrn_radiation_type MoK\a
_diffrn_radiation_wavelength 0.71073
_diffrn_reflns_av_unetI/netI 0.1545
_diffrn_reflns_Laue_measured_fraction_full 1.000
_diffrn_reflns_Laue_measured_fraction_max 1.000
_diffrn_reflns_limit_h_max 9
_diffrn_reflns_limit_h_min -9
_diffrn_reflns_limit_k_max 18
_diffrn_reflns_limit_k_min -18
_diffrn_reflns_limit_l_max 9
_diffrn_reflns_limit_l_min -9
_diffrn_reflns_number 10474
_diffrn_reflns_point_group_measured_fraction_full 1.000
_diffrn_reflns_point_group_measured_fraction_max 1.000
_diffrn_reflns_theta_full 25.000
_diffrn_reflns_theta_max 25.000
_diffrn_reflns_theta_min 2.686
_diffrn_source 'fine-focus sealed tube'
_exptl_absorpt_coefficient_mu 7.741
_exptl_absorpt_correction_T_max 0.698
_exptl_absorpt_correction_T_min 0.307
_exptl_absorpt_correction_type multi-scan
_exptl_absorpt_process_details SADABS(Bruker,2004)
_exptl_crystal_colour blue
_exptl_crystal_density_diffrn 2.586
_exptl_crystal_density_method 'not measured'
_exptl_crystal_description PLATE
_exptl_crystal_F_000 716
_exptl_crystal_size_max 0.150
_exptl_crystal_size_mid 0.100
_exptl_crystal_size_min 0.080
_refine_diff_density_max 1.345
_refine_diff_density_min -0.956
_refine_diff_density_rms 0.193
_refine_ls_extinction_coef .
_refine_ls_extinction_method none
_refine_ls_goodness_of_fit_ref 1.057
_refine_ls_hydrogen_treatment refall
_refine_ls_matrix_type full
_refine_ls_number_parameters 82
_refine_ls_number_reflns 10474
_refine_ls_number_restraints 3
_refine_ls_restrained_S_all 1.057
_refine_ls_R_factor_all 0.1232
_refine_ls_R_factor_gt 0.0732
_refine_ls_shift/su_max 0.000
_refine_ls_shift/su_mean 0.000
_refine_ls_structure_factor_coef Fsqd
_refine_ls_weighting_details 'w=1/[\s^2^(Fo^2^)] where P=(Fo^2^+2Fc^2^)/3'
_refine_ls_weighting_scheme calc
_refine_ls_wR_factor_gt 0.1707
_refine_ls_wR_factor_ref 0.1994
_reflns_Friedel_coverage 0.000
_reflns_Friedel_fraction_full .
_reflns_Friedel_fraction_max .
_reflns_number_gt 6777
_reflns_number_total 10474
_reflns_threshold_expression 'I > 2\s(I)'
_cod_data_source_file 7.cif
_cod_data_source_block PCOD_7
_cod_original_sg_symbol_H-M 'C 2/c'
_cod_database_code 1560746
_shelx_space_group_comment
;
The symmetry employed for this shelxl refinement is uniquely defined
by the following loop, which should always be used as a source of
symmetry information in preference to the above space-group names.
They are only intended as comments.
;
_shelx_estimated_absorpt_t_min 0.390
_shelx_estimated_absorpt_t_max 0.576

loop_
_space_group_symop_operation_xyz
'x, y, z'
'-x, y, -z+1/2'
'x+1/2, y+1/2, z'
'-x+1/2, y+1/2, -z+1/2'
'-x, -y, -z'
'x, -y, z-1/2'
'-x+1/2, -y+1/2, -z'
'x+1/2, -y+1/2, z-1/2'

loop_
_atom_site_label
_atom_site_type_symbol
_atom_site_fract_x
_atom_site_fract_y
_atom_site_fract_z
_atom_site_U_iso_or_equiv
_atom_site_adp_type
_atom_site_occupancy
_atom_site_site_symmetry_order
_atom_site_calc_flag
_atom_site_refinement_flags_posn
_atom_site_refinement_flags_adp
_atom_site_refinement_flags_occupancy
_atom_site_disorder_assembly
_atom_site_disorder_group
Sr1 Sr 0.5000 0.46790(15) 0.7500 0.0166(7) Uani 1 2 d S T P . .
Co1 Co 0.0000 0.49857(18) 0.7500 0.0146(8) Uani 1 2 d S T P . .
P1 P 0.7787(6) 0.3901(3) 0.4415(6) 0.0123(11) Uani 1 1 d . . . . .
O1 O 0.7940(13) 0.4310(6) 0.2673(13) 0.015(3) Uani 1 1 d . . . . .
O2 O 0.9384(14) 0.4099(7) 0.5698(14) 0.020(3) Uani 1 1 d . . . . .
O3 O 0.6167(14) 0.4237(8) 0.4921(13) 0.018(3) Uani 1 1 d . . . . .
O4W O 0.2830(16) 0.3629(9) 0.5808(16) 0.026(3) Uani 1 1 d D . . . .
C1 C 0.764(3) 0.2728(12) 0.419(2) 0.018(5) Uani 1 1 d . . . . .
H2 H 0.66(2) 0.262(9) 0.33(2) 0.02(6) Uiso 1 1 d . . . . .
H1 H 0.85(3) 0.253(9) 0.40(3) 0.01(5) Uiso 1 1 d . . . . .
H4A H 0.178(11) 0.367(10) 0.59(2) 0.03(5) Uiso 1 1 d D . . . .
H4B H 0.29(2) 0.366(15) 0.478(12) 0.07(8) Uiso 1 1 d D . . . .

loop_
_atom_site_aniso_label
_atom_site_aniso_U_11
_atom_site_aniso_U_22
_atom_site_aniso_U_33
_atom_site_aniso_U_23
_atom_site_aniso_U_13
_atom_site_aniso_U_12
Sr1 0.0175(16) 0.0228(14) 0.0103(15) 0.000 0.0045(9) 0.000
Co1 0.015(2) 0.0164(19) 0.012(2) 0.000 0.0029(13) 0.000
P1 0.016(3) 0.015(2) 0.008(3) 0.0007(19) 0.0046(19) -0.0004(19)
O1 0.022(7) 0.010(6) 0.013(6) 0.001(5) 0.005(5) -0.004(5)
O2 0.022(7) 0.022(7) 0.014(7) -0.005(5) -0.003(6) 0.003(5)
O3 0.019(7) 0.027(7) 0.010(7) 0.001(5) 0.010(5) 0.005(5)
O4W 0.022(8) 0.042(8) 0.016(9) 0.001(6) 0.008(6) -0.005(6)
C1 0.023(13) 0.020(11) 0.014(12) -0.001(8) 0.007(9) 0.002(9)

loop_
_atom_type_symbol
_atom_type_description
_atom_type_scat_dispersion_real
_atom_type_scat_dispersion_imag
_atom_type_scat_source
C C 0.0033 0.0016 'International Tables Vol C Tables 4.2.6.8 and 6.1.1.4'
H H 0.0000 0.0000 'International Tables Vol C Tables 4.2.6.8 and 6.1.1.4'
O O 0.0106 0.0060 'International Tables Vol C Tables 4.2.6.8 and 6.1.1.4'
P P 0.1023 0.0942 'International Tables Vol C Tables 4.2.6.8 and 6.1.1.4'
Co Co 0.3494 0.9721 'International Tables Vol C Tables 4.2.6.8 and 6.1.1.4'
Sr Sr -1.5307 3.2498 'International Tables Vol C Tables 4.2.6.8 and 6.1.1.4'

loop_
_geom_angle_atom_site_label_1
_geom_angle_atom_site_label_2
_geom_angle_atom_site_label_3
_geom_angle
_geom_angle_site_symmetry_1
_geom_angle_site_symmetry_3
O3 Sr1 O3 148.8(6) . 2_656
O3 Sr1 O4W 87.3(4) . 2_656
O3 Sr1 O4W 73.2(4) 2_656 2_656
O3 Sr1 O4W 73.2(4) . .
O3 Sr1 O4W 87.3(4) 2_656 .
O4W Sr1 O4W 102.8(6) 2_656 .
O3 Sr1 O3 130.6(4) . 6_566
O3 Sr1 O3 72.0(4) 2_656 6_566
O4W Sr1 O3 83.2(4) 2_656 6_566
O4W Sr1 O3 156.0(4) . 6_566
O3 Sr1 O3 72.0(4) . 5_666
O3 Sr1 O3 130.6(4) 2_656 5_666
O4W Sr1 O3 156.0(4) 2_656 5_666
O4W Sr1 O3 83.2(4) . 5_666
O3 Sr1 O3 100.9(5) 6_566 5_666
O3 Sr1 O1 75.9(3) . 6_566
O3 Sr1 O1 122.7(3) 2_656 6_566
O4W Sr1 O1 80.4(4) 2_656 6_566
O4W Sr1 O1 148.8(4) . 6_566
O3 Sr1 O1 54.7(3) 6_566 6_566
O3 Sr1 O1 82.8(3) 5_666 6_566
O3 Sr1 O1 122.7(3) . 5_666
O3 Sr1 O1 75.9(3) 2_656 5_666
O4W Sr1 O1 148.8(4) 2_656 5_666
O4W Sr1 O1 80.4(4) . 5_666
O3 Sr1 O1 82.8(3) 6_566 5_666
O3 Sr1 O1 54.7(3) 5_666 5_666
O1 Sr1 O1 113.0(4) 6_566 5_666
O3 Sr1 P1 104.0(3) . 6_566
O3 Sr1 P1 96.4(3) 2_656 6_566
O4W Sr1 P1 79.9(3) 2_656 6_566
O4W Sr1 P1 175.9(3) . 6_566
O3 Sr1 P1 26.6(3) 6_566 6_566
O3 Sr1 P1 93.2(3) 5_666 6_566
O1 Sr1 P1 28.1(2) 6_566 6_566
O1 Sr1 P1 98.9(2) 5_666 6_566
O3 Sr1 P1 96.4(3) . 5_666
O3 Sr1 P1 104.0(3) 2_656 5_666
O4W Sr1 P1 175.9(3) 2_656 5_666
O4W Sr1 P1 79.9(3) . 5_666
O3 Sr1 P1 93.2(3) 6_566 5_666
O3 Sr1 P1 26.6(3) 5_666 5_666
O1 Sr1 P1 98.9(2) 6_566 5_666
O1 Sr1 P1 28.1(2) 5_666 5_666
P1 Sr1 P1 97.63(16) 6_566 5_666
O3 Sr1 Sr1 158.3(2) . 5_667
O3 Sr1 Sr1 36.7(3) 2_656 5_667
O4W Sr1 Sr1 75.5(3) 2_656 5_667
O4W Sr1 Sr1 123.1(3) . 5_667
O3 Sr1 Sr1 35.3(2) 6_566 5_667
O3 Sr1 Sr1 120.9(3) 5_666 5_667
O1 Sr1 Sr1 88.0(2) 6_566 5_667
O1 Sr1 Sr1 76.9(2) 5_666 5_667
P1 Sr1 Sr1 60.39(8) 6_566 5_667
P1 Sr1 Sr1 100.46(10) 5_666 5_667
O3 Sr1 Sr1 36.7(3) . 5_666
O3 Sr1 Sr1 158.3(2) 2_656 5_666
O4W Sr1 Sr1 123.1(3) 2_656 5_666
O4W Sr1 Sr1 75.5(3) . 5_666
O3 Sr1 Sr1 120.9(3) 6_566 5_666
O3 Sr1 Sr1 35.3(2) 5_666 5_666
O1 Sr1 Sr1 76.9(2) 6_566 5_666
O1 Sr1 Sr1 88.0(2) 5_666 5_666
P1 Sr1 Sr1 100.46(10) 6_566 5_666
P1 Sr1 Sr1 60.39(8) 5_666 5_666
Sr1 Sr1 Sr1 152.54(12) 5_667 5_666
O2 Co1 O2 93.7(7) 1_455 2_656
O2 Co1 O1 114.9(4) 1_455 5_666
O2 Co1 O1 108.5(4) 2_656 5_666
O2 Co1 O1 108.5(4) 1_455 6_466
O2 Co1 O1 114.9(4) 2_656 6_466
O1 Co1 O1 114.7(6) 5_666 6_466
O3 P1 O2 114.1(6) . .
O3 P1 O1 108.2(6) . .
O2 P1 O1 109.8(7) . .
O3 P1 C1 108.5(9) . .
O2 P1 C1 107.3(8) . .
O1 P1 C1 108.9(7) . .
O3 P1 Sr1 50.2(4) . 5_666
O2 P1 Sr1 127.2(5) . 5_666
O1 P1 Sr1 58.0(4) . 5_666
C1 P1 Sr1 125.5(7) . 5_666
P1 O1 Co1 118.4(6) . 5_666
P1 O1 Sr1 93.8(5) . 5_666
Co1 O1 Sr1 113.4(4) 5_666 5_666
P1 O2 Co1 134.5(7) . 1_655
P1 O3 Sr1 140.6(6) . .
P1 O3 Sr1 103.2(5) . 5_666
Sr1 O3 Sr1 108.0(4) . 5_666
C1 C1 P1 112.9(17) 7_656 .

loop_
_geom_bond_atom_site_label_1
_geom_bond_atom_site_label_2
_geom_bond_distance
_geom_bond_site_symmetry_2
Sr1 O3 2.492(11) .
Sr1 O3 2.492(11) 2_656
Sr1 O4W 2.553(12) 2_656
Sr1 O4W 2.553(12) .
Sr1 O3 2.580(11) 6_566
Sr1 O3 2.580(11) 5_666
Sr1 O1 2.780(10) 6_566
Sr1 O1 2.780(10) 5_666
Sr1 P1 3.269(5) 6_566
Sr1 P1 3.269(5) 5_666
Sr1 Sr1 4.1034(15) 5_667
Sr1 Sr1 4.1034(15) 5_666
Co1 O2 1.966(11) 1_455
Co1 O2 1.966(11) 2_656
Co1 O1 1.981(10) 5_666
Co1 O1 1.981(10) 6_466
P1 O3 1.505(11) .
P1 O2 1.513(11) .
P1 O1 1.545(11) .
P1 C1 1.791(19) .
P1 Sr1 3.269(5) 5_666
O1 Co1 1.981(10) 5_666
O1 Sr1 2.780(10) 5_666
O2 Co1 1.966(11) 1_655
O3 Sr1 2.580(11) 5_666
C1 C1 1.51(4) 7_656
